data_1564906
loop_
_publ_author_name
'Xu, Hui'
'Tian, Yuee'
'Wang, Huiqin'
'Man, Yi'
'Zhang, Jing'
'Zhang, Nan'
'Li, Ying'
'Han, Chunmiao'

_publ_section_title
;
 Weaving host matrixes with intermolecular hydrogen bonds for
 high-efficiency white thermally activated delayed fluorescence
;
_journal_name_full 'Chemical Science'
_journal_paper_doi 10.1039/D1SC04188F
_journal_year 2021
_chemical_formula_moiety 'C60 H46 O4 P4 S, H2 O'
_chemical_formula_sum 'C60 H48 O5 P4 S'
_chemical_formula_weight 1004.92
_chemical_name_common DPSQPO
_chemical_name_systematic DPSQPO
_space_group_crystal_system triclinic
_space_group_IT_number 2
_space_group_name_Hall '-P 1'
_space_group_name_H-M_alt 'P -1'
_atom_sites_solution_hydrogens mixed
_audit_creation_date 2017-10-17
_audit_creation_method
;
Olex2 1.2
(compiled 2017.08.10 svn.r3458 for OlexSys, GUI svn.r5381)
;
_audit_update_record
;
2021-07-30 deposited with the CCDC.	2021-10-07 downloaded from the CCDC.
;
_cell_angle_alpha 100.306(5)
_cell_angle_beta 97.237(5)
_cell_angle_gamma 97.345(5)
_cell_formula_units_Z 2
_cell_length_a 9.412(5)
_cell_length_b 15.749(5)
_cell_length_c 18.441(5)
_cell_measurement_reflns_used 9988
_cell_measurement_temperature 293(2)
_cell_measurement_theta_max 28.251
_cell_measurement_theta_min 2.394
_cell_volume 2636.1(18)
_computing_cell_refinement 'SAINT V8.18C (?, 2016)'
_computing_data_reduction 'SAINT V8.18C (?, 2016)'
_computing_molecular_graphics 'Olex2 (Dolomanov et al., 2009)'
_computing_publication_material 'Olex2 (Dolomanov et al., 2009)'
_computing_structure_refinement 'ShelXL (Sheldrick, 2015)'
_diffrn_ambient_temperature 293(2)
_diffrn_measured_fraction_theta_full 0.956
_diffrn_measured_fraction_theta_max 0.956
_diffrn_measurement_device_type 'Bruker P4'
_diffrn_measurement_method '\w scans'
_diffrn_radiation_monochromator graphite
_diffrn_radiation_type MoK\a
_diffrn_radiation_wavelength 0.71069
_diffrn_reflns_av_R_equivalents 0.0185
_diffrn_reflns_av_unetI/netI 0.0272
_diffrn_reflns_Laue_measured_fraction_full 0.956
_diffrn_reflns_Laue_measured_fraction_max 0.956
_diffrn_reflns_limit_h_max 11
_diffrn_reflns_limit_h_min -11
_diffrn_reflns_limit_k_max 18
_diffrn_reflns_limit_k_min -18
_diffrn_reflns_limit_l_max 21
_diffrn_reflns_limit_l_min -21
_diffrn_reflns_number 17702
_diffrn_reflns_point_group_measured_fraction_full 0.956
_diffrn_reflns_point_group_measured_fraction_max 0.956
_diffrn_reflns_theta_full 24.999
_diffrn_reflns_theta_max 24.999
_diffrn_reflns_theta_min 2.271
_exptl_absorpt_coefficient_mu 0.232
_exptl_absorpt_correction_T_max 0.942
_exptl_absorpt_correction_T_min 0.938
_exptl_absorpt_correction_type multi-scan
_exptl_crystal_colour colourless
_exptl_crystal_colour_primary colourless
_exptl_crystal_density_diffrn 1.266
_exptl_crystal_description block
_exptl_crystal_F_000 1048
_exptl_crystal_preparation Luminescent
_exptl_crystal_size_max 0.26
_exptl_crystal_size_mid 0.24
_exptl_crystal_size_min 0.23
_refine_diff_density_max 0.345
_refine_diff_density_min -0.320
_refine_diff_density_rms 0.055
_refine_ls_extinction_method none
_refine_ls_goodness_of_fit_ref 1.046
_refine_ls_hydrogen_treatment constr
_refine_ls_matrix_type full
_refine_ls_number_parameters 634
_refine_ls_number_reflns 8892
_refine_ls_number_restraints 0
_refine_ls_restrained_S_all 1.046
_refine_ls_R_factor_all 0.0479
_refine_ls_R_factor_gt 0.0407
_refine_ls_shift/su_max 0.001
_refine_ls_shift/su_mean 0.000
_refine_ls_structure_factor_coef Fsqd
_refine_ls_weighting_details 'w=1/[\s^2^(Fo^2^)+(0.0694P)^2^+1.1640P] where P=(Fo^2^+2Fc^2^)/3'
_refine_ls_weighting_scheme calc
_refine_ls_wR_factor_gt 0.1166
_refine_ls_wR_factor_ref 0.1254
_reflns_Friedel_coverage 0.000
_reflns_number_gt 7644
_reflns_number_total 8892
_reflns_threshold_expression 'I > 2\s(I)'
_cod_data_source_file d1sc04188f2.cif
_cod_data_source_block 123
_cod_database_code 1564906
_shelx_shelxl_version_number 2016/6
_shelx_space_group_comment
;
The symmetry employed for this shelxl refinement is uniquely defined
by the following loop, which should always be used as a source of
symmetry information in preference to the above space-group names.
They are only intended as comments.
;
_shelx_estimated_absorpt_t_max 0.949
_shelx_estimated_absorpt_t_min 0.942
_olex2_refinement_description
;
1. Fixed Uiso
 At 1.2 times of:
  All C(H) groups
 At 1.5 times of:
  All O(H,H) groups
2.a Free rotating group:
 O1(H1A,H1B)
2.b Aromatic/amide H refined with riding coordinates:
 C12(H12), C14(H14), C16(H16), C17(H17), C19(H19), C21(H21), C24(H24),
 C26(H26), C30(H30), C33(H33), C34(H34), C35(H35), C36(H36), C37(H37), C38(H38),
  C39(H39), C40(H40), C41(H41), C42(H42), C43(H43), C45(H45), C46(H46),
 C47(H47), C48(H48), C49(H49), C50(H50), C51(H51), C52(H52), C53(H53), C54(H54),
  C55(H55), C56(H56), C57(H57), C58(H58), C59(H59), C60(H60), C61(H61),
 C62(H62), C63(H63), C64(H64), C65(H65), C66(H66), C67(H67), C68(H68), C69(H69),
  C70(H70)
;
_olex2_submission_special_instructions 'No special instructions were received'

loop_
_space_group_symop_operation_xyz
'x, y, z'
'-x, -y, -z'

loop_
_atom_site_label
_atom_site_type_symbol
_atom_site_fract_x
_atom_site_fract_y
_atom_site_fract_z
_atom_site_U_iso_or_equiv
_atom_site_adp_type
_atom_site_occupancy
_atom_site_site_symmetry_order
_atom_site_calc_flag
_atom_site_refinement_flags_posn
_atom_site_refinement_flags_adp
_atom_site_refinement_flags_occupancy
_atom_site_disorder_assembly
_atom_site_disorder_group
P1 P -0.05531(6) -0.20480(3) 0.15038(3) 0.03634(14) Uani 1 1 d . . . . .
P2 P -0.19491(6) -0.18070(3) 0.43672(3) 0.03704(14) Uani 1 1 d . . . . .
S3 S 0.19080(6) -0.03580(3) 0.21269(3) 0.03898(14) Uani 1 1 d . . . . .
P4 P 0.48531(6) 0.09928(4) 0.21525(3) 0.04029(15) Uani 1 1 d . . . . .
P5 P 0.18307(6) 0.37548(3) 0.27149(3) 0.03995(15) Uani 1 1 d . . . . .
O6 O 0.06663(19) 0.40077(11) 0.31419(10) 0.0557(4) Uani 1 1 d . . . . .
O7 O 0.08180(18) -0.23784(10) 0.13701(9) 0.0525(4) Uani 1 1 d . . . . .
O8 O 0.47716(18) 0.01384(10) 0.16475(10) 0.0533(4) Uani 1 1 d . . . . .
O9 O -0.17972(19) -0.11987(10) 0.50931(8) 0.0537(4) Uani 1 1 d . . . . .
C10 C -0.0398(2) -0.14269(12) 0.24470(11) 0.0332(4) Uani 1 1 d . . . . .
C11 C 0.0704(2) -0.07048(12) 0.27245(11) 0.0337(4) Uani 1 1 d . . . . .
C12 C 0.0106(2) -0.06391(13) 0.39594(11) 0.0386(5) Uani 1 1 d . . . . .
H12 H 0.029120 -0.038412 0.446390 0.046 Uiso 1 1 calc R . . . .
C13 C 0.1858(2) 0.07813(12) 0.22774(11) 0.0323(4) Uani 1 1 d . . . . .
C14 C 0.3040(2) 0.22418(13) 0.23332(13) 0.0406(5) Uani 1 1 d . . . . .
H14 H 0.385349 0.262134 0.229084 0.049 Uiso 1 1 calc R . . . .
C15 C -0.1103(2) -0.27656(14) 0.44456(12) 0.0403(5) Uani 1 1 d . . . . .
C16 C -0.1258(2) -0.17187(13) 0.29435(11) 0.0355(4) Uani 1 1 d . . . . .
H16 H -0.201757 -0.217734 0.276498 0.043 Uiso 1 1 calc R . . . .
C17 C 0.0935(2) -0.03200(13) 0.34743(12) 0.0396(5) Uani 1 1 d . . . . .
H17 H 0.165893 0.015930 0.365267 0.048 Uiso 1 1 calc R . . . .
C18 C -0.1152(2) -0.13760(13) 0.08722(11) 0.0393(5) Uani 1 1 d . . . . .
C19 C 0.0582(2) 0.20096(14) 0.25297(13) 0.0418(5) Uani 1 1 d . . . . .
H19 H -0.026057 0.222430 0.263562 0.050 Uiso 1 1 calc R . . . .
C20 C -0.1008(2) -0.13404(12) 0.36990(11) 0.0346(4) Uani 1 1 d . . . . .
C21 C -0.0911(3) -0.33650(15) 0.38319(14) 0.0515(6) Uani 1 1 d . . . . .
H21 H -0.131597 -0.331377 0.335788 0.062 Uiso 1 1 calc R . . . .
C22 C 0.5911(2) 0.18487(14) 0.18254(14) 0.0447(5) Uani 1 1 d . . . . .
C23 C 0.3107(2) 0.13518(13) 0.22337(11) 0.0351(4) Uani 1 1 d . . . . .
C24 C 0.1654(3) 0.50212(17) 0.18749(17) 0.0643(7) Uani 1 1 d . . . . .
H24 H 0.157509 0.537533 0.232463 0.077 Uiso 1 1 calc R . . . .
C25 C 0.1780(2) 0.41531(14) 0.18548(13) 0.0446(5) Uani 1 1 d . . . . .
C26 C 0.0608(2) 0.11217(14) 0.24099(13) 0.0414(5) Uani 1 1 d . . . . .
H26 H -0.023190 0.074393 0.241831 0.050 Uiso 1 1 calc R . . . .
C27 C -0.2029(3) -0.29355(13) 0.14219(12) 0.0441(5) Uani 1 1 d . . . . .
C28 C -0.3794(2) -0.21631(14) 0.39151(12) 0.0430(5) Uani 1 1 d . . . . .
C29 C 0.1803(2) 0.25825(13) 0.24929(12) 0.0377(5) Uani 1 1 d . . . . .
C30 C -0.0640(3) -0.14542(17) 0.01954(12) 0.0523(6) Uani 1 1 d . . . . .
H30 H 0.003853 -0.182121 0.008969 0.063 Uiso 1 1 calc R . . . .
C31 C 0.3640(3) 0.41420(14) 0.32192(13) 0.0494(6) Uani 1 1 d . . . . .
C32 C 0.5635(2) 0.10342(15) 0.31060(14) 0.0473(5) Uani 1 1 d . . . . .
C33 C -0.4565(3) -0.29389(19) 0.39889(19) 0.0714(8) Uani 1 1 d . . . . .
H33 H -0.410187 -0.332005 0.423176 0.086 Uiso 1 1 calc R . . . .
C34 C -0.0133(3) -0.40367(17) 0.39093(17) 0.0612(7) Uani 1 1 d . . . . .
H34 H -0.001484 -0.443507 0.349191 0.073 Uiso 1 1 calc R . . . .
C35 C -0.2157(3) -0.08198(16) 0.10244(13) 0.0522(6) Uani 1 1 d . . . . .
H35 H -0.249788 -0.075972 0.148004 0.063 Uiso 1 1 calc R . . . .
C36 C 0.6782(3) 0.25635(16) 0.22955(17) 0.0576(6) Uani 1 1 d . . . . .
H36 H 0.683265 0.262686 0.280972 0.069 Uiso 1 1 calc R . . . .
C37 C 0.7030(3) 0.08574(19) 0.32508(18) 0.0678(8) Uani 1 1 d . . . . .
H37 H 0.753462 0.070819 0.285609 0.081 Uiso 1 1 calc R . . . .
C38 C -0.2651(3) -0.03565(18) 0.05012(16) 0.0674(7) Uani 1 1 d . . . . .
H38 H -0.333333 0.000950 0.060172 0.081 Uiso 1 1 calc R . . . .
C39 C -0.0526(3) -0.28628(19) 0.51485(15) 0.0650(7) Uani 1 1 d . . . . .
H39 H -0.065711 -0.247648 0.557047 0.078 Uiso 1 1 calc R . . . .
C40 C -0.1679(4) -0.37154(16) 0.15790(16) 0.0650(7) Uani 1 1 d . . . . .
H40 H -0.071950 -0.376619 0.173450 0.078 Uiso 1 1 calc R . . . .
C41 C -0.3461(3) -0.2872(2) 0.12130(18) 0.0708(8) Uani 1 1 d . . . . .
H41 H -0.371082 -0.234736 0.111365 0.085 Uiso 1 1 calc R . . . .
C42 C 0.4727(3) 0.45623(19) 0.29316(17) 0.0663(7) Uani 1 1 d . . . . .
H42 H 0.453470 0.468810 0.245842 0.080 Uiso 1 1 calc R . . . .
C43 C 0.5836(3) 0.17743(18) 0.10658(17) 0.0659(7) Uani 1 1 d . . . . .
H43 H 0.524143 0.130300 0.074662 0.079 Uiso 1 1 calc R . . . .
C45 C 0.1642(3) 0.5375(2) 0.1238(2) 0.0749(9) Uani 1 1 d . . . . .
H45 H 0.158509 0.596457 0.126350 0.090 Uiso 1 1 calc R . . . .
C46 C 0.6107(3) 0.4805(2) 0.3327(2) 0.0806(9) Uani 1 1 d . . . . .
H46 H 0.683159 0.509367 0.312080 0.097 Uiso 1 1 calc R . . . .
C47 C -0.2135(4) -0.0437(2) -0.01680(16) 0.0738(9) Uani 1 1 d . . . . .
H47 H -0.245990 -0.011849 -0.051748 0.089 Uiso 1 1 calc R . . . .
C48 C 0.7688(4) 0.0898(2) 0.3968(2) 0.0853(10) Uani 1 1 d . . . . .
H48 H 0.864105 0.079673 0.405621 0.102 Uiso 1 1 calc R . . . .
C49 C -0.4500(3) -0.1618(2) 0.35412(19) 0.0753(9) Uani 1 1 d . . . . .
H49 H -0.400069 -0.108720 0.349183 0.090 Uiso 1 1 calc R . . . .
C50 C 0.0464(3) -0.4111(2) 0.4605(2) 0.0755(9) Uani 1 1 d . . . . .
H50 H 0.101685 -0.455038 0.466008 0.091 Uiso 1 1 calc R . . . .
C51 C 0.0257(4) -0.3548(2) 0.5217(2) 0.0882(10) Uani 1 1 d . . . . .
H51 H 0.064027 -0.361963 0.568817 0.106 Uiso 1 1 calc R . . . .
C52 C 0.4902(3) 0.1207(3) 0.36980(17) 0.0884(11) Uani 1 1 d . . . . .
H52 H 0.394750 0.130589 0.361620 0.106 Uiso 1 1 calc R . . . .
C53 C -0.1142(3) -0.0983(2) -0.03236(14) 0.0697(8) Uani 1 1 d . . . . .
H53 H -0.080416 -0.103812 -0.077990 0.084 Uiso 1 1 calc R . . . .
C54 C 0.7576(3) 0.31828(18) 0.1997(2) 0.0743(9) Uani 1 1 d . . . . .
H54 H 0.815689 0.366244 0.231244 0.089 Uiso 1 1 calc R . . . .
C55 C 0.6640(4) 0.2397(2) 0.0771(2) 0.0905(11) Uani 1 1 d . . . . .
H55 H 0.658636 0.234081 0.025717 0.109 Uiso 1 1 calc R . . . .
C56 C -0.6704(4) -0.2622(3) 0.3330(3) 0.1069(14) Uani 1 1 d . . . . .
H56 H -0.768253 -0.277589 0.313565 0.128 Uiso 1 1 calc R . . . .
C57 C 0.7510(4) 0.3092(2) 0.1240(3) 0.0880(11) Uani 1 1 d . . . . .
H57 H 0.805915 0.350502 0.104483 0.106 Uiso 1 1 calc R . . . .
C58 C -0.2775(5) -0.44279(19) 0.1503(2) 0.0926(12) Uani 1 1 d . . . . .
H58 H -0.254089 -0.495550 0.160336 0.111 Uiso 1 1 calc R . . . .
C59 C 0.6405(4) 0.4626(3) 0.4004(2) 0.1083(14) Uani 1 1 d . . . . .
H59 H 0.733118 0.479844 0.427521 0.130 Uiso 1 1 calc R . . . .
C60 C -0.6022(4) -0.3155(3) 0.3705(3) 0.1058(14) Uani 1 1 d . . . . .
H60 H -0.653912 -0.367154 0.377163 0.127 Uiso 1 1 calc R . . . .
C61 C -0.4531(4) -0.3579(3) 0.1149(2) 0.1018(13) Uani 1 1 d . . . . .
H61 H -0.549686 -0.352582 0.101445 0.122 Uiso 1 1 calc R . . . .
C62 C 0.6949(4) 0.1085(3) 0.4548(2) 0.1051(13) Uani 1 1 d . . . . .
H62 H 0.739131 0.110926 0.503314 0.126 Uiso 1 1 calc R . . . .
C63 C 0.1869(5) 0.3648(2) 0.11840(16) 0.0930(12) Uani 1 1 d . . . . .
H63 H 0.195072 0.306040 0.115197 0.112 Uiso 1 1 calc R . . . .
C64 C 0.3955(5) 0.3966(3) 0.3907(2) 0.134(2) Uani 1 1 d . . . . .
H64 H 0.323134 0.369058 0.412280 0.161 Uiso 1 1 calc R . . . .
C65 C 0.1715(4) 0.4855(3) 0.0580(2) 0.0904(11) Uani 1 1 d . . . . .
H65 H 0.167831 0.508392 0.014807 0.108 Uiso 1 1 calc R . . . .
C66 C -0.5953(4) -0.1855(3) 0.3238(2) 0.1033(13) Uani 1 1 d . . . . .
H66 H -0.641675 -0.149394 0.297186 0.124 Uiso 1 1 calc R . . . .
C67 C 0.5568(5) 0.1235(4) 0.4417(2) 0.131(2) Uani 1 1 d . . . . .
H67 H 0.505946 0.135951 0.481465 0.158 Uiso 1 1 calc R . . . .
C68 C -0.4176(5) -0.4355(3) 0.1283(2) 0.1066(13) Uani 1 1 d . . . . .
H68 H -0.489705 -0.483536 0.122352 0.128 Uiso 1 1 calc R . . . .
C69 C 0.5359(6) 0.4196(5) 0.4293(3) 0.184(3) Uani 1 1 d . . . . .
H69 H 0.557692 0.404979 0.475699 0.221 Uiso 1 1 calc R . . . .
C70 C 0.1839(6) 0.4009(3) 0.05481(19) 0.1238(18) Uani 1 1 d . . . . .
H70 H 0.190546 0.365975 0.009398 0.149 Uiso 1 1 calc R . . . .
O1 O 0.3748(3) -0.17447(18) 0.10962(19) 0.1089(9) Uani 1 1 d . . . . .
H1A H 0.404636 -0.155712 0.155881 0.163 Uiso 1 1 d G . . . .
H1B H 0.348949 -0.132920 0.089952 0.163 Uiso 1 1 d G . . . .

loop_
_atom_site_aniso_label
_atom_site_aniso_U_11
_atom_site_aniso_U_22
_atom_site_aniso_U_33
_atom_site_aniso_U_23
_atom_site_aniso_U_13
_atom_site_aniso_U_12
P1 0.0468(3) 0.0304(3) 0.0335(3) 0.0056(2) 0.0114(2) 0.0078(2)
P2 0.0456(3) 0.0348(3) 0.0307(3) 0.0059(2) 0.0108(2) 0.0023(2)
S3 0.0446(3) 0.0297(3) 0.0477(3) 0.0098(2) 0.0206(2) 0.0080(2)
P4 0.0313(3) 0.0368(3) 0.0550(3) 0.0064(2) 0.0152(2) 0.0091(2)
P5 0.0425(3) 0.0306(3) 0.0469(3) 0.0046(2) 0.0087(2) 0.0084(2)
O6 0.0620(10) 0.0458(9) 0.0640(11) 0.0056(8) 0.0228(8) 0.0198(8)
O7 0.0573(10) 0.0458(9) 0.0589(10) 0.0065(7) 0.0204(8) 0.0185(8)
O8 0.0494(9) 0.0407(8) 0.0711(11) 0.0024(8) 0.0250(8) 0.0088(7)
O9 0.0715(11) 0.0482(9) 0.0376(8) -0.0018(7) 0.0171(8) 0.0008(8)
C10 0.0410(11) 0.0284(9) 0.0330(10) 0.0080(8) 0.0084(8) 0.0097(8)
C11 0.0373(10) 0.0294(9) 0.0382(10) 0.0114(8) 0.0104(8) 0.0086(8)
C12 0.0465(12) 0.0345(10) 0.0338(10) 0.0039(8) 0.0068(9) 0.0057(9)
C13 0.0328(10) 0.0305(10) 0.0352(10) 0.0099(8) 0.0068(8) 0.0050(8)
C14 0.0317(10) 0.0317(10) 0.0583(13) 0.0070(9) 0.0117(9) 0.0021(8)
C15 0.0397(11) 0.0414(11) 0.0414(11) 0.0163(9) 0.0073(9) -0.0005(9)
C16 0.0409(11) 0.0298(10) 0.0353(10) 0.0075(8) 0.0066(9) 0.0013(8)
C17 0.0434(12) 0.0315(10) 0.0421(11) 0.0042(8) 0.0087(9) 0.0010(9)
C18 0.0497(12) 0.0350(10) 0.0320(10) 0.0064(8) 0.0071(9) 0.0012(9)
C19 0.0323(10) 0.0399(11) 0.0593(13) 0.0149(10) 0.0149(10) 0.0128(9)
C20 0.0428(11) 0.0289(9) 0.0337(10) 0.0078(8) 0.0081(8) 0.0071(8)
C21 0.0627(15) 0.0459(13) 0.0490(13) 0.0128(10) 0.0101(11) 0.0132(11)
C22 0.0305(10) 0.0410(12) 0.0661(15) 0.0108(10) 0.0159(10) 0.0095(9)
C23 0.0293(10) 0.0344(10) 0.0425(11) 0.0066(8) 0.0080(8) 0.0072(8)
C24 0.0826(19) 0.0523(15) 0.0703(17) 0.0212(13) 0.0247(15) 0.0307(14)
C25 0.0403(12) 0.0405(11) 0.0506(13) 0.0090(10) 0.0015(10) 0.0028(9)
C26 0.0302(10) 0.0370(11) 0.0605(14) 0.0157(10) 0.0125(9) 0.0037(8)
C27 0.0624(14) 0.0324(11) 0.0361(11) 0.0023(8) 0.0135(10) 0.0028(10)
C28 0.0433(12) 0.0454(12) 0.0427(12) 0.0088(9) 0.0129(10) 0.0086(10)
C29 0.0360(11) 0.0314(10) 0.0468(12) 0.0069(9) 0.0081(9) 0.0091(8)
C30 0.0604(15) 0.0587(14) 0.0376(12) 0.0099(10) 0.0122(11) 0.0031(12)
C31 0.0537(14) 0.0364(11) 0.0528(13) 0.0051(10) -0.0008(11) 0.0009(10)
C32 0.0354(11) 0.0484(13) 0.0613(14) 0.0122(11) 0.0105(10) 0.0128(10)
C33 0.0519(16) 0.0577(16) 0.104(2) 0.0238(16) 0.0040(15) 0.0022(13)
C34 0.0647(16) 0.0478(14) 0.0808(19) 0.0224(13) 0.0256(14) 0.0165(12)
C35 0.0665(16) 0.0502(13) 0.0434(12) 0.0120(10) 0.0108(11) 0.0156(12)
C36 0.0383(12) 0.0497(14) 0.0839(18) 0.0143(13) 0.0048(12) 0.0063(11)
C37 0.0526(15) 0.0735(18) 0.086(2) 0.0213(15) 0.0143(14) 0.0315(14)
C38 0.0778(19) 0.0579(16) 0.0705(18) 0.0229(14) 0.0010(15) 0.0217(14)
C39 0.0833(19) 0.0703(17) 0.0450(14) 0.0221(12) 0.0045(13) 0.0155(15)
C40 0.086(2) 0.0415(13) 0.0730(18) 0.0162(12) 0.0235(15) 0.0116(13)
C41 0.0582(17) 0.0638(17) 0.089(2) 0.0264(15) 0.0042(15) -0.0058(13)
C42 0.0556(16) 0.0701(18) 0.0670(17) 0.0167(14) -0.0018(13) -0.0068(13)
C43 0.0746(19) 0.0556(15) 0.0709(18) 0.0127(13) 0.0269(15) 0.0063(14)
C45 0.0728(19) 0.0706(19) 0.099(2) 0.0456(18) 0.0222(17) 0.0271(15)
C46 0.0573(17) 0.078(2) 0.097(2) 0.0167(18) -0.0048(16) -0.0075(15)
C47 0.084(2) 0.0760(19) 0.0615(18) 0.0375(15) -0.0110(15) 0.0021(17)
C48 0.0647(19) 0.089(2) 0.106(3) 0.023(2) -0.0082(19) 0.0414(17)
C49 0.0573(17) 0.080(2) 0.100(2) 0.0451(18) 0.0118(16) 0.0165(15)
C50 0.0675(19) 0.0715(19) 0.102(3) 0.0423(19) 0.0157(17) 0.0265(15)
C51 0.101(3) 0.097(2) 0.076(2) 0.045(2) -0.0087(19) 0.032(2)
C52 0.0580(17) 0.152(3) 0.0583(17) 0.0079(19) 0.0067(14) 0.050(2)
C53 0.078(2) 0.094(2) 0.0379(13) 0.0271(14) 0.0071(13) -0.0022(17)
C54 0.0471(15) 0.0471(15) 0.127(3) 0.0228(17) 0.0062(17) 0.0007(12)
C55 0.115(3) 0.081(2) 0.093(2) 0.037(2) 0.049(2) 0.016(2)
C56 0.0492(19) 0.113(3) 0.148(4) 0.019(3) -0.011(2) 0.009(2)
C57 0.080(2) 0.063(2) 0.137(3) 0.043(2) 0.048(2) 0.0074(17)
C58 0.142(4) 0.0391(15) 0.102(3) 0.0237(16) 0.038(3) 0.0023(19)
C59 0.080(2) 0.108(3) 0.120(3) 0.044(2) -0.042(2) -0.023(2)
C60 0.0540(19) 0.081(2) 0.172(4) 0.024(3) -0.002(2) -0.0103(17)
C61 0.075(2) 0.089(3) 0.135(3) 0.041(2) 0.000(2) -0.0252(19)
C62 0.092(3) 0.152(4) 0.074(2) 0.021(2) -0.012(2) 0.056(3)
C63 0.174(4) 0.0492(16) 0.0504(16) 0.0027(13) 0.016(2) 0.008(2)
C64 0.110(3) 0.185(5) 0.086(3) 0.077(3) -0.037(2) -0.072(3)
C65 0.109(3) 0.102(3) 0.068(2) 0.043(2) 0.0062(19) 0.014(2)
C66 0.063(2) 0.128(3) 0.133(3) 0.060(3) 0.001(2) 0.034(2)
C67 0.100(3) 0.245(6) 0.057(2) 0.011(3) 0.0095(19) 0.085(4)
C68 0.111(3) 0.077(2) 0.120(3) 0.025(2) 0.016(3) -0.035(2)
C69 0.144(4) 0.253(7) 0.127(4) 0.122(5) -0.080(3) -0.094(5)
C70 0.234(6) 0.084(3) 0.0487(18) 0.0095(17) 0.017(3) 0.015(3)
O1 0.105(2) 0.0910(18) 0.133(2) -0.0065(16) 0.0553(19) 0.0284(15)

loop_
_atom_type_symbol
_atom_type_description
_atom_type_scat_dispersion_real
_atom_type_scat_dispersion_imag
_atom_type_scat_source
C C 0.0033 0.0016 'International Tables Vol C Tables 4.2.6.8 and 6.1.1.4'
H H 0.0000 0.0000 'International Tables Vol C Tables 4.2.6.8 and 6.1.1.4'
O O 0.0106 0.0060 'International Tables Vol C Tables 4.2.6.8 and 6.1.1.4'
P P 0.1023 0.0942 'International Tables Vol C Tables 4.2.6.8 and 6.1.1.4'
S S 0.1246 0.1234 'International Tables Vol C Tables 4.2.6.8 and 6.1.1.4'

loop_
_geom_angle_atom_site_label_1
_geom_angle_atom_site_label_2
_geom_angle_atom_site_label_3
_geom_angle
_geom_angle_site_symmetry_1
_geom_angle_site_symmetry_3
_geom_angle_publ_flag
O7 P1 C10 111.20(9) . . ?
O7 P1 C18 114.21(10) . . ?
O7 P1 C27 111.48(11) . . ?
C18 P1 C10 107.93(9) . . ?
C18 P1 C27 106.26(10) . . ?
C27 P1 C10 105.25(9) . . ?
O9 P2 C15 112.09(10) . . ?
O9 P2 C20 112.69(10) . . ?
O9 P2 C28 114.25(10) . . ?
C20 P2 C15 102.85(10) . . ?
C28 P2 C15 108.37(10) . . ?
C28 P2 C20 105.79(10) . . ?
C13 S3 C11 101.78(9) . . ?
O8 P4 C22 110.87(11) . . ?
O8 P4 C23 114.39(9) . . ?
O8 P4 C32 114.71(11) . . ?
C22 P4 C23 105.35(10) . . ?
C32 P4 C22 107.04(11) . . ?
C32 P4 C23 103.71(10) . . ?
O6 P5 C25 113.02(11) . . ?
O6 P5 C29 113.02(10) . . ?
O6 P5 C31 113.88(12) . . ?
C25 P5 C29 107.84(10) . . ?
C25 P5 C31 105.88(11) . . ?
C31 P5 C29 102.38(10) . . ?
C11 C10 P1 121.13(15) . . ?
C16 C10 P1 120.30(15) . . ?
C16 C10 C11 118.11(18) . . ?
C10 C11 S3 119.62(15) . . ?
C17 C11 S3 120.00(15) . . ?
C17 C11 C10 120.09(18) . . ?
C17 C12 C20 120.42(19) . . ?
C23 C13 S3 119.04(15) . . ?
C26 C13 S3 121.83(15) . . ?
C26 C13 C23 119.08(18) . . ?
C29 C14 C23 122.34(19) . . ?
C21 C15 P2 122.93(16) . . ?
C39 C15 P2 118.20(19) . . ?
C39 C15 C21 118.7(2) . . ?
C20 C16 C10 121.64(19) . . ?
C12 C17 C11 120.76(19) . . ?
C30 C18 P1 118.09(18) . . ?
C30 C18 C35 119.5(2) . . ?
C35 C18 P1 122.34(16) . . ?
C26 C19 C29 120.33(19) . . ?
C12 C20 P2 118.83(15) . . ?
C16 C20 P2 121.90(15) . . ?
C16 C20 C12 118.92(18) . . ?
C34 C21 C15 121.3(2) . . ?
C36 C22 P4 123.7(2) . . ?
C43 C22 P4 117.24(19) . . ?
C43 C22 C36 119.1(2) . . ?
C13 C23 P4 122.83(15) . . ?
C14 C23 P4 118.46(15) . . ?
C14 C23 C13 118.38(18) . . ?
C25 C24 C45 121.3(3) . . ?
C24 C25 P5 118.32(19) . . ?
C63 C25 P5 123.8(2) . . ?
C63 C25 C24 117.9(2) . . ?
C19 C26 C13 121.39(19) . . ?
C40 C27 P1 117.4(2) . . ?
C41 C27 P1 123.67(19) . . ?
C41 C27 C40 118.9(2) . . ?
C33 C28 P2 121.45(19) . . ?
C33 C28 C49 118.6(2) . . ?
C49 C28 P2 119.69(19) . . ?
C14 C29 P5 120.54(15) . . ?
C19 C29 P5 120.91(16) . . ?
C19 C29 C14 118.40(18) . . ?
C18 C30 C53 119.7(3) . . ?
C42 C31 P5 123.8(2) . . ?
C64 C31 P5 118.2(2) . . ?
C64 C31 C42 117.9(3) . . ?
C37 C32 P4 118.9(2) . . ?
C52 C32 P4 123.48(19) . . ?
C52 C32 C37 117.6(3) . . ?
C28 C33 C60 120.4(3) . . ?
C50 C34 C21 119.3(3) . . ?
C38 C35 C18 120.2(2) . . ?
C54 C36 C22 119.9(3) . . ?
C48 C37 C32 121.2(3) . . ?
C47 C38 C35 119.9(3) . . ?
C15 C39 C51 119.2(3) . . ?
C27 C40 C58 119.6(3) . . ?
C27 C41 C61 120.7(3) . . ?
C31 C42 C46 121.4(3) . . ?
C22 C43 C55 120.7(3) . . ?
C65 C45 C24 119.4(3) . . ?
C59 C46 C42 120.1(3) . . ?
C53 C47 C38 120.3(2) . . ?
C62 C48 C37 120.1(3) . . ?
C28 C49 C66 120.3(3) . . ?
C51 C50 C34 120.5(3) . . ?
C50 C51 C39 120.9(3) . . ?
C32 C52 C67 120.7(3) . . ?
C47 C53 C30 120.3(3) . . ?
C57 C54 C36 120.4(3) . . ?
C57 C55 C43 119.7(3) . . ?
C60 C56 C66 119.9(3) . . ?
C55 C57 C54 120.3(3) . . ?
C68 C58 C40 120.4(3) . . ?
C46 C59 C69 119.6(3) . . ?
C56 C60 C33 120.6(3) . . ?
C68 C61 C41 120.2(4) . . ?
C67 C62 C48 119.7(3) . . ?
C25 C63 C70 120.2(3) . . ?
C31 C64 C69 120.1(4) . . ?
C70 C65 C45 120.2(3) . . ?
C56 C66 C49 120.0(3) . . ?
C62 C67 C52 120.6(4) . . ?
C58 C68 C61 120.1(3) . . ?
C59 C69 C64 120.8(4) . . ?
C65 C70 C63 121.0(3) . . ?

loop_
_geom_bond_atom_site_label_1
_geom_bond_atom_site_label_2
_geom_bond_distance
_geom_bond_site_symmetry_2
_geom_bond_publ_flag
P1 O7 1.4842(18) . ?
P1 C10 1.815(2) . ?
P1 C18 1.795(2) . ?
P1 C27 1.811(2) . ?
P2 O9 1.4791(16) . ?
P2 C15 1.814(2) . ?
P2 C20 1.810(2) . ?
P2 C28 1.801(2) . ?
S3 C11 1.780(2) . ?
S3 C13 1.773(2) . ?
P4 O8 1.4802(17) . ?
P4 C22 1.809(2) . ?
P4 C23 1.820(2) . ?
P4 C32 1.805(3) . ?
P5 O6 1.4821(18) . ?
P5 C25 1.804(2) . ?
P5 C29 1.814(2) . ?
P5 C31 1.808(3) . ?
C10 C11 1.410(3) . ?
C10 C16 1.395(3) . ?
C11 C17 1.385(3) . ?
C12 C17 1.378(3) . ?
C12 C20 1.391(3) . ?
C13 C23 1.405(3) . ?
C13 C26 1.385(3) . ?
C14 C23 1.391(3) . ?
C14 C29 1.385(3) . ?
C15 C21 1.385(3) . ?
C15 C39 1.383(3) . ?
C16 C20 1.391(3) . ?
C18 C30 1.385(3) . ?
C18 C35 1.390(3) . ?
C19 C26 1.380(3) . ?
C19 C29 1.385(3) . ?
C21 C34 1.379(3) . ?
C22 C36 1.388(3) . ?
C22 C43 1.377(4) . ?
C24 C25 1.382(3) . ?
C24 C45 1.386(4) . ?
C25 C63 1.364(4) . ?
C27 C40 1.381(3) . ?
C27 C41 1.376(4) . ?
C28 C33 1.377(4) . ?
C28 C49 1.378(4) . ?
C30 C53 1.385(4) . ?
C31 C42 1.363(4) . ?
C31 C64 1.351(4) . ?
C32 C37 1.380(3) . ?
C32 C52 1.369(4) . ?
C33 C60 1.381(4) . ?
C34 C50 1.365(4) . ?
C35 C38 1.380(3) . ?
C36 C54 1.386(4) . ?
C37 C48 1.375(4) . ?
C38 C47 1.373(4) . ?
C39 C51 1.397(4) . ?
C40 C58 1.398(5) . ?
C41 C61 1.380(4) . ?
C42 C46 1.378(4) . ?
C43 C55 1.391(4) . ?
C45 C65 1.352(5) . ?
C46 C59 1.332(5) . ?
C47 C53 1.372(5) . ?
C48 C62 1.357(5) . ?
C49 C66 1.387(5) . ?
C50 C51 1.355(5) . ?
C52 C67 1.384(5) . ?
C54 C57 1.370(5) . ?
C55 C57 1.368(5) . ?
C56 C60 1.351(5) . ?
C56 C66 1.367(5) . ?
C58 C68 1.356(6) . ?
C59 C69 1.342(6) . ?
C61 C68 1.363(6) . ?
C62 C67 1.351(5) . ?
C63 C70 1.390(5) . ?
C64 C69 1.390(6) . ?
C65 C70 1.344(5) . ?
